data_4001353
loop_
_publ_author_name
'Schneider, Sven'
'Dzudza, Alma'
'Raudaschl-Sieber, Gabriele'
'Marks, Tobin J.'

_publ_section_title
;
 Copper(I)tert-Butylthiolato Clusters as Single-Source Precursors for
 High-Quality Chalcocite Thin Films:&#x00A0; Precursor Chemistry in
 Solution and the Solid State
;
_journal_issue 11
_journal_name_full 'Chemistry of Materials'
_journal_page_first 2768
_journal_paper_doi 10.1021/cm0700504
_journal_volume 19
_journal_year 2007
_chemical_formula_sum 'C22 H54 Cu4 P2 S4'
_chemical_formula_weight 762.99
_chemical_name_systematic
; 
 Tetrakis-tert-butylthiolatobistrimethylphosphinetetracopper(I)
;
_space_group_IT_number 14
_symmetry_cell_setting monoclinic
_symmetry_space_group_name_Hall '-P 2yn'
_symmetry_space_group_name_H-M 'P 1 21/n 1'
_atom_sites_solution_hydrogens geom
_atom_sites_solution_primary direct
_atom_sites_solution_secondary difmap
_audit_creation_method SHELXL-97
_cell_angle_alpha 90.00
_cell_angle_beta 111.538(7)
_cell_angle_gamma 90.00
_cell_formula_units_Z 2
_cell_length_a 10.086(2)
_cell_length_b 17.585(5)
_cell_length_c 10.811(3)
_cell_measurement_temperature 153(2)
_cell_measurement_theta_max 28.59
_cell_measurement_theta_min 2.32
_cell_volume 1783.6(8)
_computing_structure_refinement 'SHELXL-97 (Sheldrick, 1997)'
_computing_structure_solution 'SHELXS-97 (Sheldrick, 1990)'
_diffrn_ambient_temperature 153(2)
_diffrn_measured_fraction_theta_full 1.000
_diffrn_measured_fraction_theta_max 0.928
_diffrn_radiation_monochromator graphite
_diffrn_radiation_source 'fine-focus sealed tube'
_diffrn_radiation_type MoK\a
_diffrn_radiation_wavelength 0.71073
_diffrn_reflns_av_R_equivalents 0.0976
_diffrn_reflns_av_sigmaI/netI 0.0636
_diffrn_reflns_limit_h_max 13
_diffrn_reflns_limit_h_min -13
_diffrn_reflns_limit_k_max 23
_diffrn_reflns_limit_k_min -23
_diffrn_reflns_limit_l_max 14
_diffrn_reflns_limit_l_min -14
_diffrn_reflns_number 15423
_diffrn_reflns_theta_full 28.59
_diffrn_reflns_theta_max 28.59
_diffrn_reflns_theta_min 2.32
_exptl_absorpt_coefficient_mu 2.686
_exptl_absorpt_correction_T_max 0.79287
_exptl_absorpt_correction_T_min 0.63171
_exptl_absorpt_correction_type integration
_exptl_crystal_colour colourless
_exptl_crystal_density_diffrn 1.421
_exptl_crystal_density_method 'not measured'
_exptl_crystal_description block
_exptl_crystal_F_000 792
_exptl_crystal_size_max 0.17
_exptl_crystal_size_mid 0.14
_exptl_crystal_size_min 0.12
_refine_diff_density_max 1.028
_refine_diff_density_min -0.390
_refine_diff_density_rms 0.109
_refine_ls_extinction_method none
_refine_ls_goodness_of_fit_ref 1.068
_refine_ls_hydrogen_treatment constr
_refine_ls_matrix_type full
_refine_ls_number_parameters 154
_refine_ls_number_reflns 4242
_refine_ls_number_restraints 0
_refine_ls_restrained_S_all 1.068
_refine_ls_R_factor_all 0.0593
_refine_ls_R_factor_gt 0.0397
_refine_ls_shift/su_max 0.001
_refine_ls_shift/su_mean 0.000
_refine_ls_structure_factor_coef Fsqd
_refine_ls_weighting_details 'calc w=1/[\s^2^(Fo^2^)+(0.0343P)^2^+0.4944P] where P=(Fo^2^+2Fc^2^)/3'
_refine_ls_weighting_scheme calc
_refine_ls_wR_factor_gt 0.0890
_refine_ls_wR_factor_ref 0.0968
_reflns_number_gt 3207
_reflns_number_total 4242
_reflns_threshold_expression >2sigma(I)
_cod_data_source_file cm0700504si20070107_061129.cif
_cod_data_source_block face
_cod_original_cell_volume 1783.5(7)
_cod_original_sg_symbol_H-M P21/n
_cod_database_code 4001353

loop_
_symmetry_equiv_pos_as_xyz
'x, y, z'
'-x+1/2, y+1/2, -z+1/2'
'-x, -y, -z'
'x-1/2, -y-1/2, z-1/2'

loop_
_atom_site_label
_atom_site_type_symbol
_atom_site_fract_x
_atom_site_fract_y
_atom_site_fract_z
_atom_site_U_iso_or_equiv
_atom_site_adp_type
_atom_site_occupancy
_atom_site_symmetry_multiplicity
_atom_site_calc_flag
_atom_site_refinement_flags
Cu1 Cu 0.90059(4) 0.11753(2) 0.95677(3) 0.02602(11) Uani 1 1 d .
Cu2 Cu 1.16560(4) 0.04438(2) 1.10749(4) 0.02753(11) Uani 1 1 d .
S1 S 0.71311(8) 0.04486(4) 0.93974(7) 0.02692(17) Uani 1 1 d .
S2 S 1.06694(8) 0.14004(4) 1.16529(7) 0.02509(17) Uani 1 1 d .
P1 P 0.97129(9) 0.19375(5) 0.82696(8) 0.02730(18) Uani 1 1 d .
C5 C 1.0061(3) 0.10706(18) 1.3003(3) 0.0276(7) Uani 1 1 d .
C1 C 0.5574(3) 0.0618(2) 0.7818(3) 0.0301(7) Uani 1 1 d .
C7 C 1.1263(4) 0.1270(2) 1.4334(3) 0.0399(8) Uani 1 1 d .
H7A H 1.0966 0.1132 1.5073 0.060 Uiso 1 1 calc R
H7B H 1.1458 0.1816 1.4365 0.060 Uiso 1 1 calc R
H7C H 1.2126 0.0987 1.4411 0.060 Uiso 1 1 calc R
C6 C 0.9777(4) 0.02173(19) 1.2912(3) 0.0354(7) Uani 1 1 d .
H6A H 0.9493 0.0058 1.3648 0.053 Uiso 1 1 calc R
H6B H 1.0644 -0.0054 1.2966 0.053 Uiso 1 1 calc R
H6C H 0.9010 0.0100 1.2065 0.053 Uiso 1 1 calc R
C9 C 0.8767(4) 0.2042(2) 0.6489(3) 0.0479(10) Uani 1 1 d .
H9A H 0.7798 0.2225 0.6316 0.072 Uiso 1 1 calc R
H9B H 0.8724 0.1549 0.6053 0.072 Uiso 1 1 calc R
H9C H 0.9270 0.2409 0.6136 0.072 Uiso 1 1 calc R
C8 C 0.8698(4) 0.1510(2) 1.2844(3) 0.0363(8) Uani 1 1 d .
H8A H 0.7949 0.1373 1.1997 0.054 Uiso 1 1 calc R
H8B H 0.8886 0.2057 1.2855 0.054 Uiso 1 1 calc R
H8C H 0.8388 0.1382 1.3578 0.054 Uiso 1 1 calc R
C2 C 0.5997(4) 0.0524(2) 0.6609(3) 0.0397(8) Uani 1 1 d .
H2A H 0.6291 -0.0003 0.6560 0.059 Uiso 1 1 calc R
H2B H 0.6791 0.0867 0.6690 0.059 Uiso 1 1 calc R
H2C H 0.5182 0.0648 0.5800 0.059 Uiso 1 1 calc R
C10 C 1.1536(3) 0.1754(2) 0.8378(4) 0.0369(8) Uani 1 1 d .
H10A H 1.1831 0.2152 0.7898 0.055 Uiso 1 1 calc R
H10B H 1.1579 0.1258 0.7981 0.055 Uiso 1 1 calc R
H10C H 1.2177 0.1754 0.9314 0.055 Uiso 1 1 calc R
C11 C 0.9801(4) 0.2923(2) 0.8811(4) 0.0435(9) Uani 1 1 d .
H11A H 1.0319 0.3226 0.8374 0.065 Uiso 1 1 calc R
H11B H 1.0298 0.2950 0.9777 0.065 Uiso 1 1 calc R
H11C H 0.8833 0.3125 0.8573 0.065 Uiso 1 1 calc R
C4 C 0.4418(4) 0.0041(3) 0.7757(4) 0.0506(10) Uani 1 1 d .
H4A H 0.4169 0.0096 0.8548 0.076 Uiso 1 1 calc R
H4B H 0.4773 -0.0475 0.7727 0.076 Uiso 1 1 calc R
H4C H 0.3571 0.0132 0.6958 0.076 Uiso 1 1 calc R
C3 C 0.5061(5) 0.1426(2) 0.7869(4) 0.0533(11) Uani 1 1 d .
H3A H 0.4253 0.1537 0.7047 0.080 Uiso 1 1 calc R
H3B H 0.5838 0.1783 0.7963 0.080 Uiso 1 1 calc R
H3C H 0.4762 0.1479 0.8631 0.080 Uiso 1 1 calc R

loop_
_atom_site_aniso_label
_atom_site_aniso_U_11
_atom_site_aniso_U_22
_atom_site_aniso_U_33
_atom_site_aniso_U_23
_atom_site_aniso_U_13
_atom_site_aniso_U_12
Cu1 0.0236(2) 0.0316(2) 0.02401(19) -0.00062(15) 0.01004(16) -0.00039(16)
Cu2 0.0265(2) 0.0317(2) 0.02648(19) 0.00212(15) 0.01214(16) 0.00325(16)
S1 0.0240(4) 0.0328(4) 0.0264(3) -0.0013(3) 0.0122(3) -0.0007(3)
S2 0.0254(4) 0.0273(4) 0.0235(3) 0.0010(3) 0.0101(3) -0.0009(3)
P1 0.0250(4) 0.0314(4) 0.0247(4) 0.0015(3) 0.0082(3) -0.0019(3)
C5 0.0299(17) 0.0339(17) 0.0210(13) -0.0002(12) 0.0117(13) -0.0008(14)
C1 0.0202(15) 0.0339(17) 0.0338(15) -0.0012(13) 0.0070(13) -0.0027(13)
C7 0.041(2) 0.052(2) 0.0250(15) -0.0028(15) 0.0106(15) -0.0028(18)
C6 0.045(2) 0.0324(17) 0.0355(16) 0.0039(14) 0.0228(16) -0.0023(16)
C9 0.047(2) 0.068(3) 0.0276(16) 0.0077(17) 0.0121(16) -0.014(2)
C8 0.0342(18) 0.042(2) 0.0370(17) -0.0019(15) 0.0185(15) -0.0006(16)
C2 0.0341(19) 0.054(2) 0.0283(16) 0.0016(15) 0.0086(15) -0.0007(17)
C10 0.0283(17) 0.0364(19) 0.051(2) 0.0000(16) 0.0205(16) -0.0030(15)
C11 0.047(2) 0.0299(18) 0.054(2) 0.0019(16) 0.0190(19) 0.0047(17)
C4 0.032(2) 0.068(3) 0.050(2) 0.004(2) 0.0130(18) -0.0146(19)
C3 0.050(2) 0.050(2) 0.049(2) -0.0024(19) 0.0058(19) 0.020(2)

loop_
_atom_type_symbol
_atom_type_description
_atom_type_scat_dispersion_real
_atom_type_scat_dispersion_imag
_atom_type_scat_source
C C 0.0033 0.0016 'International Tables Vol C Tables 4.2.6.8 and 6.1.1.4'
H H 0.0000 0.0000 'International Tables Vol C Tables 4.2.6.8 and 6.1.1.4'
P P 0.1023 0.0942 'International Tables Vol C Tables 4.2.6.8 and 6.1.1.4'
S S 0.1246 0.1234 'International Tables Vol C Tables 4.2.6.8 and 6.1.1.4'
Cu Cu 0.3201 1.2651 'International Tables Vol C Tables 4.2.6.8 and 6.1.1.4'

loop_
_geom_angle_atom_site_label_1
_geom_angle_atom_site_label_2
_geom_angle_atom_site_label_3
_geom_angle
_geom_angle_site_symmetry_1
_geom_angle_site_symmetry_3
S1 Cu1 P1 138.25(3) . .
S1 Cu1 S2 118.09(3) . .
P1 Cu1 S2 103.07(4) . .
S1 Cu1 Cu2 111.95(3) . .
P1 Cu1 Cu2 100.34(3) . .
S2 Cu1 Cu2 47.81(2) . .
S1 Cu1 Cu2 46.87(2) . 3_757
P1 Cu1 Cu2 121.82(3) . 3_757
S2 Cu1 Cu2 114.72(3) . 3_757
Cu2 Cu1 Cu2 77.55(2) . 3_757
S2 Cu2 S1 173.57(4) . 3_757
S2 Cu2 Cu1 51.98(2) . .
S1 Cu2 Cu1 132.84(3) 3_757 .
S2 Cu2 Cu1 137.02(3) . 3_757
S1 Cu2 Cu1 48.90(3) 3_757 3_757
Cu1 Cu2 Cu1 102.454(19) . 3_757
C1 S1 Cu2 104.94(11) . 3_757
C1 S1 Cu1 112.70(11) . .
Cu2 S1 Cu1 84.23(4) 3_757 .
C5 S2 Cu2 107.59(11) . .
C5 S2 Cu1 112.43(11) . .
Cu2 S2 Cu1 80.21(3) . .
C9 P1 C11 100.89(19) . .
C9 P1 C10 102.14(17) . .
C11 P1 C10 102.58(17) . .
C9 P1 Cu1 124.12(13) . .
C11 P1 Cu1 110.95(13) . .
C10 P1 Cu1 113.50(12) . .
C6 C5 C8 110.5(3) . .
C6 C5 C7 110.4(3) . .
C8 C5 C7 110.8(3) . .
C6 C5 S2 111.3(2) . .
C8 C5 S2 107.1(2) . .
C7 C5 S2 106.7(2) . .
C3 C1 C2 109.8(3) . .
C3 C1 C4 110.9(3) . .
C2 C1 C4 109.9(3) . .
C3 C1 S1 107.3(2) . .
C2 C1 S1 111.1(2) . .
C4 C1 S1 107.8(2) . .

loop_
_geom_bond_atom_site_label_1
_geom_bond_atom_site_label_2
_geom_bond_distance
_geom_bond_site_symmetry_2
Cu1 S1 2.2331(9) .
Cu1 P1 2.2381(9) .
Cu1 S2 2.2970(9) .
Cu1 Cu2 2.8733(7) .
Cu1 Cu2 2.9483(9) 3_757
Cu2 S2 2.1603(9) .
Cu2 S1 2.1629(9) 3_757
Cu2 Cu1 2.9484(9) 3_757
S1 C1 1.871(3) .
S1 Cu2 2.1628(9) 3_757
S2 C5 1.872(3) .
P1 C9 1.817(3) .
P1 C11 1.822(4) .
P1 C10 1.828(3) .
C5 C6 1.524(4) .
C5 C8 1.530(4) .
C5 C7 1.543(5) .
C1 C3 1.521(5) .
C1 C2 1.526(4) .
C1 C4 1.528(5) .
